data_7113019
loop_
_publ_author_name
'Busschaert, Nathalie'
'Gale, Philip A.'
'Haynes, Cally J. E.'
'Light, Mark E.'
'Moore, Stephen J.'
'Tong, Christine C.'
'Davis, Jeffery T.'
'Harrell, Jr, William A'

_publ_section_title
;
 Tripodal transmembrane transporters for bicarbonate.
;
_journal_issue 34
_journal_name_full 'Chemical communications (Cambridge, England)'
_journal_page_first 6252
_journal_page_last 6254
_journal_paper_doi 10.1039/c0cc01684e
_journal_volume 46
_journal_year 2010
_chemical_compound_source 'Stephen Moore'
_chemical_formula_moiety
;
2(C27 H33 N7 S3), 2(C8 H20 N), C O3
;
_chemical_formula_sum 'C71 H106 N16 O3 S6'
_chemical_formula_weight 1424.08
_chemical_name_systematic
;
?
;
_space_group_IT_number 9
_symmetry_cell_setting monoclinic
_symmetry_space_group_name_Hall 'C -2yc'
_symmetry_space_group_name_H-M 'C 1 c 1'
_atom_sites_solution_hydrogens geom
_atom_sites_solution_primary direct
_atom_sites_solution_secondary difmap
_audit_creation_method SHELXL-97
_cell_angle_alpha 90.00
_cell_angle_beta 93.313(2)
_cell_angle_gamma 90.00
_cell_formula_units_Z 4
_cell_length_a 24.1742(5)
_cell_length_b 24.4456(7)
_cell_length_c 12.7595(4)
_cell_measurement_reflns_used 36058
_cell_measurement_temperature 120(2)
_cell_measurement_theta_max 27.48
_cell_measurement_theta_min 2.91
_cell_volume 7527.7(4)
_computing_cell_refinement 'DENZO (Otwinowski & Minor, 1997) & COLLECT (Hooft, R.W.W., 1998)'
_computing_data_collection 'COLLECT (Hooft, R.W.W., 1998)'
_computing_data_reduction 'DENZO (Otwinowski & Minor, 1997) & COLLECT (Hooft, R.W.W., 1998)'
_computing_molecular_graphics
;
Images generated using CrystalMaker: a crystal and molecular
structures program for Mac and Windows. CrystalMaker Software Ltd,
Oxford, England (www.crystalmaker.com)
;
_computing_publication_material 'WINGX (Farrugia, 1998)'
_computing_structure_refinement 'SHELXL-97 (Sheldrick, 2008)'
_computing_structure_solution 'SHELXS-97 (Sheldrick, 1997)'
_diffrn_ambient_temperature 120(2)
_diffrn_detector_area_resol_mean 9.091
_diffrn_measured_fraction_theta_full 0.994
_diffrn_measured_fraction_theta_max 0.994
_diffrn_measurement_device_type 'Bruker-Nonius CCD camera on \k-goniostat'
_diffrn_measurement_method '\f & \w scans to fill the asymmetric unit'
_diffrn_radiation_monochromator '10cm confocal mirrors'
_diffrn_radiation_source 'Bruker Nonius FR591 Rotating Anode'
_diffrn_radiation_type MoK\a
_diffrn_radiation_wavelength 0.71069
_diffrn_reflns_av_R_equivalents 0.0804
_diffrn_reflns_av_sigmaI/netI 0.1204
_diffrn_reflns_limit_h_max 30
_diffrn_reflns_limit_h_min -31
_diffrn_reflns_limit_k_max 31
_diffrn_reflns_limit_k_min -31
_diffrn_reflns_limit_l_max 16
_diffrn_reflns_limit_l_min -16
_diffrn_reflns_number 33393
_diffrn_reflns_theta_full 27.48
_diffrn_reflns_theta_max 27.48
_diffrn_reflns_theta_min 2.91
_diffrn_standards_number 0
_exptl_absorpt_coefficient_mu 0.238
_exptl_absorpt_correction_T_max 0.9905
_exptl_absorpt_correction_T_min 0.9720
_exptl_absorpt_correction_type multi-scan
_exptl_absorpt_process_details
;
SADABS V2.10 (Sheldrick, G.M., 2003)
;
_exptl_crystal_colour Colourless
_exptl_crystal_density_diffrn 1.257
_exptl_crystal_density_method 'not measured'
_exptl_crystal_description Slab
_exptl_crystal_F_000 3056
_exptl_crystal_size_max 0.12
_exptl_crystal_size_mid 0.1
_exptl_crystal_size_min 0.04
_refine_diff_density_max 0.460
_refine_diff_density_min -0.408
_refine_diff_density_rms 0.091
_refine_ls_abs_structure_details 'Flack H D (1983), Acta Cryst. A39, 876-881'
_refine_ls_abs_structure_Flack 0.69(9)
_refine_ls_extinction_method none
_refine_ls_goodness_of_fit_ref 1.065
_refine_ls_hydrogen_treatment constr
_refine_ls_matrix_type full
_refine_ls_number_parameters 874
_refine_ls_number_reflns 15112
_refine_ls_number_restraints 10
_refine_ls_restrained_S_all 1.066
_refine_ls_R_factor_all 0.1339
_refine_ls_R_factor_gt 0.0856
_refine_ls_shift/su_max 0.003
_refine_ls_shift/su_mean 0.000
_refine_ls_structure_factor_coef Fsqd
_refine_ls_weighting_details 'calc w=1/[\s^2^(Fo^2^)+(0.0000P)^2^+39.6654P] where P=(Fo^2^+2Fc^2^)/3'
_refine_ls_weighting_scheme calc
_refine_ls_wR_factor_gt 0.1532
_refine_ls_wR_factor_ref 0.1767
_reflns_number_gt 10566
_reflns_number_total 15112
_reflns_threshold_expression >2\s(I)
_cod_data_source_file c0cc01684e.txt
_cod_data_source_block 2010sot0341
_cod_depositor_comments
;
The following automatic conversions were performed:

'_symmetry_cell_setting' value 'Monoclinic' changed to 'monoclinic'
according to
/usr/data/users/saulius/automatic-downloads/retrospective/RSC/lib/dictionaries/cif_core.dic
dictionary named 'cif_core.dic' version 2.4.2 from 2011-04-26.

Automatic conversion script
Id: cif_fix_values 2281 2013-09-26 08:29:07Z andrius 
;
_cod_original_sg_symbol_H-M Cc
_cod_database_code 7113019

loop_
_symmetry_equiv_pos_as_xyz
'x, y, z'
'x, -y, z+1/2'
'x+1/2, y+1/2, z'
'x+1/2, -y+1/2, z+1/2'

loop_
_atom_site_label
_atom_site_type_symbol
_atom_site_fract_x
_atom_site_fract_y
_atom_site_fract_z
_atom_site_U_iso_or_equiv
_atom_site_adp_type
_atom_site_occupancy
_atom_site_symmetry_multiplicity
_atom_site_calc_flag
_atom_site_refinement_flags
S1 S -0.28231(7) 0.30650(7) -0.01147(14) 0.0373(4) Uani 1 1 d .
S2 S -0.17509(7) 0.03022(6) -0.05119(13) 0.0307(4) Uani 1 1 d .
S3 S -0.17469(8) 0.37110(7) -0.39158(14) 0.0367(4) Uani 1 1 d .
N1 N -0.1743(2) 0.2825(2) 0.0223(4) 0.0273(12) Uani 1 1 d .
H901 H -0.1442 0.2729 -0.0087 0.033 Uiso 1 1 calc R
N2 N -0.2167(2) 0.2438(2) -0.1214(4) 0.0313(12) Uani 1 1 d .
H902 H -0.1852 0.2262 -0.1265 0.038 Uiso 1 1 calc R
N3 N -0.11428(19) 0.12073(19) 0.0006(4) 0.0218(11) Uani 1 1 d .
H903 H -0.0946 0.1478 -0.0235 0.026 Uiso 1 1 calc R
N4 N -0.1401(2) 0.1104(2) -0.1705(4) 0.0258(11) Uani 1 1 d .
H904 H -0.1187 0.1389 -0.1792 0.031 Uiso 1 1 calc R
N5 N -0.1165(2) 0.36047(19) -0.2068(4) 0.0270(12) Uani 1 1 d .
H905 H -0.0983 0.3384 -0.1626 0.032 Uiso 1 1 calc R
N6 N -0.1217(2) 0.2847(2) -0.3081(4) 0.0288(12) Uani 1 1 d .
H906 H -0.1026 0.2696 -0.2549 0.035 Uiso 1 1 calc R
N7 N -0.1944(2) 0.18553(18) -0.3105(4) 0.0248(11) Uani 1 1 d .
C1 C -0.1647(2) 0.3020(2) 0.1265(5) 0.0212(13) Uani 1 1 d .
C2 C -0.2017(3) 0.2965(2) 0.2035(5) 0.0270(14) Uani 1 1 d .
H2 H -0.2378 0.2827 0.1866 0.032 Uiso 1 1 calc R
C3 C -0.1858(3) 0.3113(2) 0.3079(5) 0.0297(15) Uani 1 1 d .
H3 H -0.2111 0.3069 0.3615 0.036 Uiso 1 1 calc R
C4 C -0.1335(3) 0.3323(2) 0.3322(5) 0.0310(15) Uani 1 1 d .
H4 H -0.1231 0.3426 0.4024 0.037 Uiso 1 1 calc R
C5 C -0.0963(3) 0.3384(2) 0.2546(5) 0.0303(15) Uani 1 1 d .
H5 H -0.0604 0.3529 0.2714 0.036 Uiso 1 1 calc R
C6 C -0.1115(2) 0.3233(2) 0.1521(5) 0.0277(14) Uani 1 1 d .
H6 H -0.0859 0.3273 0.0989 0.033 Uiso 1 1 calc R
C7 C -0.2222(2) 0.2762(2) -0.0378(5) 0.0290(14) Uani 1 1 d .
C8 C -0.2601(3) 0.2361(3) -0.2045(5) 0.0397(17) Uani 1 1 d .
H8A H -0.2612 0.2682 -0.2519 0.048 Uiso 1 1 calc R
H8B H -0.2965 0.2331 -0.1732 0.048 Uiso 1 1 calc R
C9 C -0.2490(3) 0.1843(2) -0.2672(5) 0.0305(15) Uani 1 1 d .
H9A H -0.2516 0.1520 -0.2210 0.037 Uiso 1 1 calc R
H9B H -0.2778 0.1807 -0.3253 0.037 Uiso 1 1 calc R
C10 C -0.1126(2) 0.1158(2) 0.1122(5) 0.0246(13) Uani 1 1 d .
C11 C -0.1075(2) 0.0659(3) 0.1629(5) 0.0304(15) Uani 1 1 d .
H11 H -0.1031 0.0331 0.1244 0.036 Uiso 1 1 calc R
C12 C -0.1092(3) 0.0650(3) 0.2717(6) 0.0390(18) Uani 1 1 d .
H12 H -0.1058 0.0311 0.3078 0.047 Uiso 1 1 calc R
C13 C -0.1156(3) 0.1128(4) 0.3287(6) 0.048(2) Uani 1 1 d .
H13 H -0.1194 0.1116 0.4024 0.058 Uiso 1 1 calc R
C14 C -0.1164(3) 0.1627(3) 0.2750(6) 0.0411(18) Uani 1 1 d .
H14 H -0.1178 0.1960 0.3131 0.049 Uiso 1 1 calc R
C15 C -0.1152(3) 0.1639(3) 0.1685(5) 0.0318(15) Uani 1 1 d .
H15 H -0.1162 0.1980 0.1327 0.038 Uiso 1 1 calc R
C16 C -0.1417(2) 0.0898(2) -0.0737(5) 0.0224(13) Uani 1 1 d .
C17 C -0.1711(3) 0.0890(2) -0.2626(5) 0.0290(14) Uani 1 1 d .
H17A H -0.2084 0.0774 -0.2430 0.035 Uiso 1 1 calc R
H17B H -0.1519 0.0564 -0.2890 0.035 Uiso 1 1 calc R
C18 C -0.1767(3) 0.1314(2) -0.3475(5) 0.0269(14) Uani 1 1 d .
H18A H -0.1406 0.1353 -0.3797 0.032 Uiso 1 1 calc R
H18B H -0.2040 0.1184 -0.4028 0.032 Uiso 1 1 calc R
C19 C -0.1211(3) 0.4155(2) -0.1726(5) 0.0292(15) Uani 1 1 d .
C20 C -0.1323(3) 0.4250(3) -0.0687(5) 0.0353(16) Uani 1 1 d .
H20 H -0.1388 0.3949 -0.0239 0.042 Uiso 1 1 calc R
C21 C -0.1341(3) 0.4781(3) -0.0289(6) 0.0423(18) Uani 1 1 d .
H21 H -0.1413 0.4842 0.0425 0.051 Uiso 1 1 calc R
C22 C -0.1251(3) 0.5219(3) -0.0956(6) 0.0445(19) Uani 1 1 d .
H22 H -0.1255 0.5582 -0.0690 0.053 Uiso 1 1 calc R
C23 C -0.1156(3) 0.5131(3) -0.1990(7) 0.051(2) Uani 1 1 d .
H23 H -0.1112 0.5433 -0.2447 0.061 Uiso 1 1 calc R
C24 C -0.1125(3) 0.4594(3) -0.2375(6) 0.0374(17) Uani 1 1 d .
H24 H -0.1043 0.4533 -0.3086 0.045 Uiso 1 1 calc R
C25 C -0.1363(3) 0.3371(3) -0.2982(5) 0.0293(14) Uani 1 1 d .
C26 C -0.1347(3) 0.2510(3) -0.3994(5) 0.0333(16) Uani 1 1 d .
H26A H -0.1067 0.2216 -0.4025 0.040 Uiso 1 1 calc R
H26B H -0.1329 0.2736 -0.4635 0.040 Uiso 1 1 calc R
C27 C -0.1921(3) 0.2255(3) -0.3971(5) 0.0332(16) Uani 1 1 d .
H27A H -0.2199 0.2545 -0.3882 0.040 Uiso 1 1 calc R
H27B H -0.2013 0.2069 -0.4648 0.040 Uiso 1 1 calc R
S4 S 0.05039(7) 0.02232(6) -0.09602(13) 0.0289(4) Uani 1 1 d .
S5 S 0.18740(7) 0.26841(7) -0.12409(14) 0.0347(4) Uani 1 1 d .
S6 S 0.07823(7) 0.35920(7) 0.26355(13) 0.0358(4) Uani 1 1 d .
N8 N -0.00203(19) 0.11806(18) -0.1426(4) 0.0231(11) Uani 1 1 d .
H908 H -0.0169 0.1477 -0.1168 0.028 Uiso 1 1 calc R
N9 N 0.0200(2) 0.1030(2) 0.0293(4) 0.0253(11) Uani 1 1 d .
H909 H 0.0012 0.1333 0.0385 0.030 Uiso 1 1 calc R
N10 N 0.0759(2) 0.2670(2) -0.1527(4) 0.0340(13) Uani 1 1 d .
H910 H 0.0449 0.2644 -0.1202 0.041 Uiso 1 1 calc R
N11 N 0.1116(2) 0.2239(2) -0.0085(4) 0.0320(13) Uani 1 1 d .
H911 H 0.0776 0.2119 -0.0030 0.038 Uiso 1 1 calc R
N12 N 0.0260(2) 0.35338(19) 0.0716(4) 0.0282(12) Uani 1 1 d .
H912 H 0.0130 0.3314 0.0214 0.034 Uiso 1 1 calc R
N13 N 0.0223(2) 0.2768(2) 0.1711(4) 0.0268(12) Uani 1 1 d .
H913 H 0.0055 0.2625 0.1145 0.032 Uiso 1 1 calc R
N14 N 0.0802(2) 0.16937(19) 0.1804(4) 0.0240(11) Uani 1 1 d .
C28 C -0.0069(2) 0.1137(3) -0.2521(5) 0.0253(13) Uani 1 1 d .
C29 C -0.0209(2) 0.0654(3) -0.3060(5) 0.0298(15) Uani 1 1 d .
H29 H -0.0275 0.0329 -0.2677 0.036 Uiso 1 1 calc R
C30 C -0.0252(3) 0.0645(3) -0.4145(5) 0.0372(16) Uani 1 1 d .
H30 H -0.0337 0.0313 -0.4506 0.045 Uiso 1 1 calc R
C31 C -0.0173(3) 0.1119(4) -0.4701(6) 0.046(2) Uani 1 1 d .
H31 H -0.0204 0.1112 -0.5447 0.055 Uiso 1 1 calc R
C32 C -0.0049(3) 0.1602(3) -0.4187(6) 0.048(2) Uani 1 1 d .
H32 H 0.0007 0.1927 -0.4577 0.057 Uiso 1 1 calc R
C33 C -0.0005(3) 0.1615(3) -0.3098(5) 0.0369(17) Uani 1 1 d .
H33 H 0.0070 0.1951 -0.2744 0.044 Uiso 1 1 calc R
C34 C 0.0222(2) 0.0835(2) -0.0699(5) 0.0204(12) Uani 1 1 d .
C35 C 0.0467(3) 0.0772(2) 0.1212(5) 0.0258(14) Uani 1 1 d .
H35A H 0.0833 0.0628 0.1037 0.031 Uiso 1 1 calc R
H35B H 0.0239 0.0460 0.1431 0.031 Uiso 1 1 calc R
C36 C 0.0542(3) 0.1178(2) 0.2110(5) 0.0278(14) Uani 1 1 d .
H36A H 0.0175 0.1259 0.2380 0.033 Uiso 1 1 calc R
H36B H 0.0773 0.1008 0.2687 0.033 Uiso 1 1 calc R
C37 C 0.0698(2) 0.2863(2) -0.2577(5) 0.0272(14) Uani 1 1 d .
C38 C 0.0244(2) 0.3195(3) -0.2833(5) 0.0320(15) Uani 1 1 d .
H38 H 0.0013 0.3310 -0.2296 0.038 Uiso 1 1 calc R
C39 C 0.0120(3) 0.3360(3) -0.3861(5) 0.0335(15) Uani 1 1 d .
H39 H -0.0193 0.3584 -0.4028 0.040 Uiso 1 1 calc R
C40 C 0.0455(3) 0.3196(3) -0.4631(6) 0.0341(16) Uani 1 1 d .
H40 H 0.0377 0.3314 -0.5334 0.041 Uiso 1 1 calc R
C41 C 0.0903(3) 0.2863(3) -0.4399(5) 0.0332(15) Uani 1 1 d .
H41 H 0.1130 0.2749 -0.4943 0.040 Uiso 1 1 calc R
C42 C 0.1028(2) 0.2691(2) -0.3377(5) 0.0242(13) Uani 1 1 d .
H42 H 0.1335 0.2457 -0.3222 0.029 Uiso 1 1 calc R
C43 C 0.1229(3) 0.2516(3) -0.0939(5) 0.0289(14) Uani 1 1 d .
C44 C 0.1529(3) 0.2121(3) 0.0773(6) 0.0397(18) Uani 1 1 d .
H44A H 0.1570 0.2443 0.1241 0.048 Uiso 1 1 calc R
H44B H 0.1892 0.2047 0.0481 0.048 Uiso 1 1 calc R
C45 C 0.1352(3) 0.1628(3) 0.1401(5) 0.0313(15) Uani 1 1 d .
H45A H 0.1353 0.1299 0.0948 0.038 Uiso 1 1 calc R
H45B H 0.1626 0.1568 0.1998 0.038 Uiso 1 1 calc R
C46 C 0.0291(2) 0.4092(3) 0.0450(5) 0.0294(14) Uani 1 1 d .
C47 C 0.0430(3) 0.4228(3) -0.0544(6) 0.0375(16) Uani 1 1 d .
H47 H 0.0541 0.3950 -0.1008 0.045 Uiso 1 1 calc R
C48 C 0.0409(3) 0.4776(3) -0.0885(7) 0.047(2) Uani 1 1 d .
H48 H 0.0492 0.4864 -0.1584 0.057 Uiso 1 1 calc R
C49 C 0.0269(3) 0.5182(3) -0.0210(6) 0.0412(18) Uani 1 1 d .
H49 H 0.0264 0.5554 -0.0428 0.049 Uiso 1 1 calc R
C50 C 0.0135(3) 0.5041(3) 0.0796(6) 0.0381(17) Uani 1 1 d .
H50 H 0.0035 0.5321 0.1265 0.046 Uiso 1 1 calc R
C51 C 0.0144(3) 0.4505(3) 0.1134(6) 0.0349(16) Uani 1 1 d .
H51 H 0.0051 0.4417 0.1827 0.042 Uiso 1 1 calc R
C52 C 0.0407(2) 0.3292(2) 0.1652(5) 0.0267(14) Uani 1 1 d .
C53 C 0.0286(3) 0.2425(3) 0.2650(5) 0.0322(15) Uani 1 1 d .
H53A H -0.0037 0.2177 0.2672 0.039 Uiso 1 1 calc R
H53B H 0.0291 0.2661 0.3282 0.039 Uiso 1 1 calc R
C54 C 0.0805(3) 0.2094(2) 0.2670(5) 0.0292(14) Uani 1 1 d .
H54A H 0.1126 0.2342 0.2620 0.035 Uiso 1 1 calc R
H54B H 0.0850 0.1897 0.3348 0.035 Uiso 1 1 calc R
N15 N -0.3012(2) 0.07215(19) 0.1758(4) 0.0267(12) Uani 1 1 d .
C55 C -0.2817(3) 0.0128(2) 0.1772(5) 0.0296(14) Uani 1 1 d .
H55A H -0.2649 0.0048 0.1099 0.035 Uiso 1 1 calc R
H55B H -0.2523 0.0084 0.2340 0.035 Uiso 1 1 calc R
C56 C -0.3267(3) -0.0290(3) 0.1932(6) 0.0424(18) Uani 1 1 d .
H56A H -0.3435 -0.0219 0.2600 0.064 Uiso 1 1 calc R
H56B H -0.3106 -0.0658 0.1944 0.064 Uiso 1 1 calc R
H56C H -0.3552 -0.0264 0.1356 0.064 Uiso 1 1 calc R
C57 C -0.3476(2) 0.0806(3) 0.0925(5) 0.0298(15) Uani 1 1 d .
H57A H -0.3795 0.0579 0.1108 0.036 Uiso 1 1 calc R
H57B H -0.3593 0.1193 0.0944 0.036 Uiso 1 1 calc R
C58 C -0.3339(3) 0.0670(3) -0.0178(5) 0.0407(17) Uani 1 1 d .
H58A H -0.2997 0.0858 -0.0344 0.061 Uiso 1 1 calc R
H58B H -0.3643 0.0789 -0.0666 0.061 Uiso 1 1 calc R
H58C H -0.3288 0.0274 -0.0242 0.061 Uiso 1 1 calc R
C59 C -0.3240(3) 0.0888(3) 0.2779(5) 0.0306(14) Uani 1 1 d .
H59A H -0.3568 0.0659 0.2897 0.037 Uiso 1 1 calc R
H59B H -0.3368 0.1272 0.2716 0.037 Uiso 1 1 calc R
C60 C -0.2835(3) 0.0844(3) 0.3751(5) 0.0390(17) Uani 1 1 d .
H60A H -0.2706 0.0465 0.3830 0.058 Uiso 1 1 calc R
H60B H -0.3024 0.0953 0.4378 0.058 Uiso 1 1 calc R
H60C H -0.2517 0.1085 0.3665 0.058 Uiso 1 1 calc R
C61 C -0.2508(2) 0.1060(2) 0.1508(5) 0.0292(14) Uani 1 1 d .
H61A H -0.2230 0.1032 0.2107 0.035 Uiso 1 1 calc R
H61B H -0.2342 0.0898 0.0888 0.035 Uiso 1 1 calc R
C62 C -0.2619(3) 0.1653(2) 0.1289(6) 0.0355(16) Uani 1 1 d .
H62A H -0.2861 0.1689 0.0649 0.053 Uiso 1 1 calc R
H62B H -0.2268 0.1842 0.1192 0.053 Uiso 1 1 calc R
H62C H -0.2800 0.1816 0.1881 0.053 Uiso 1 1 calc R
N16 N -0.3098(2) 0.4631(2) 0.1906(5) 0.0461(16) Uani 1 1 d .
C63 C -0.3665(3) 0.4512(3) 0.1368(6) 0.0434(19) Uani 1 1 d .
H63A H -0.3925 0.4430 0.1919 0.052 Uiso 1 1 calc R
H63B H -0.3798 0.4850 0.1008 0.052 Uiso 1 1 calc R
C64 C -0.3701(3) 0.4050(3) 0.0576(8) 0.061(2) Uani 1 1 d .
H64A H -0.3429 0.4110 0.0047 0.092 Uiso 1 1 calc R
H64B H -0.4074 0.4040 0.0232 0.092 Uiso 1 1 calc R
H64C H -0.3624 0.3702 0.0935 0.092 Uiso 1 1 calc R
C65 C -0.2879(4) 0.4150(4) 0.2479(8) 0.063(3) Uani 1 1 d .
H65A H -0.2554 0.4265 0.2933 0.076 Uiso 1 1 calc R
H65B H -0.2746 0.3885 0.1963 0.076 Uiso 1 1 calc R
C66 C -0.3283(4) 0.3854(4) 0.3164(8) 0.070(3) Uani 1 1 d .
H66A H -0.3410 0.4106 0.3696 0.106 Uiso 1 1 calc R
H66B H -0.3097 0.3541 0.3510 0.106 Uiso 1 1 calc R
H66C H -0.3603 0.3724 0.2724 0.106 Uiso 1 1 calc R
C67 C -0.2675(3) 0.4775(3) 0.1119(7) 0.054(2) Uani 1 1 d .
H67A H -0.2632 0.4460 0.0643 0.065 Uiso 1 1 calc R
H67B H -0.2313 0.4841 0.1499 0.065 Uiso 1 1 calc R
C68 C -0.2835(3) 0.5285(3) 0.0455(6) 0.053(2) Uani 1 1 d .
H68A H -0.3165 0.5204 -0.0003 0.079 Uiso 1 1 calc R
H68B H -0.2528 0.5385 0.0025 0.079 Uiso 1 1 calc R
H68C H -0.2915 0.5590 0.0921 0.079 Uiso 1 1 calc R
C69 C -0.3180(3) 0.5119(3) 0.2627(5) 0.0381(16) Uani 1 1 d .
H69A H -0.3417 0.5389 0.2235 0.046 Uiso 1 1 calc R
H69B H -0.3388 0.4991 0.3227 0.046 Uiso 1 1 calc R
C70 C -0.2662(3) 0.5415(3) 0.3066(6) 0.054(2) Uani 1 1 d .
H70A H -0.2422 0.5156 0.3462 0.080 Uiso 1 1 calc R
H70B H -0.2769 0.5711 0.3531 0.080 Uiso 1 1 calc R
H70C H -0.2463 0.5568 0.2486 0.080 Uiso 1 1 calc R
C71 C -0.0515(2) 0.2443(2) -0.0668(5) 0.0186(11) Uani 1 1 d .
O1 O -0.09448(15) 0.22122(16) -0.1092(3) 0.0246(9) Uani 1 1 d .
O2 O -0.01266(16) 0.21578(16) -0.0204(4) 0.0296(11) Uani 1 1 d .
O3 O -0.0460(2) 0.29599(15) -0.0718(4) 0.0344(11) Uani 1 1 d .

loop_
_atom_site_aniso_label
_atom_site_aniso_U_11
_atom_site_aniso_U_22
_atom_site_aniso_U_33
_atom_site_aniso_U_23
_atom_site_aniso_U_13
_atom_site_aniso_U_12
S1 0.0270(9) 0.0390(9) 0.0462(11) -0.0069(8) 0.0047(7) 0.0138(7)
S2 0.0378(9) 0.0202(7) 0.0352(10) -0.0060(7) 0.0126(7) -0.0068(7)
S3 0.0517(11) 0.0320(9) 0.0258(10) 0.0039(7) -0.0029(8) 0.0145(8)
N1 0.023(3) 0.038(3) 0.022(3) -0.002(2) 0.005(2) 0.007(2)
N2 0.026(3) 0.034(3) 0.033(3) -0.005(2) 0.000(2) 0.009(2)
N3 0.026(3) 0.020(2) 0.019(3) 0.002(2) 0.001(2) -0.008(2)
N4 0.026(3) 0.024(3) 0.027(3) 0.005(2) -0.003(2) -0.005(2)
N5 0.039(3) 0.021(3) 0.020(3) 0.007(2) -0.003(2) 0.006(2)
N6 0.035(3) 0.024(3) 0.028(3) 0.008(2) 0.000(2) 0.004(2)
N7 0.033(3) 0.016(2) 0.024(3) -0.002(2) -0.003(2) 0.005(2)
C1 0.021(3) 0.018(3) 0.025(4) 0.004(2) 0.006(2) 0.004(2)
C2 0.031(3) 0.020(3) 0.031(4) 0.003(3) 0.008(3) 0.001(3)
C3 0.037(4) 0.015(3) 0.039(4) 0.005(3) 0.020(3) 0.004(3)
C4 0.044(4) 0.020(3) 0.030(4) 0.002(3) 0.005(3) 0.005(3)
C5 0.030(3) 0.026(3) 0.034(4) 0.005(3) 0.004(3) -0.003(3)
C6 0.024(3) 0.034(3) 0.025(4) 0.008(3) 0.006(3) 0.001(3)
C7 0.027(3) 0.024(3) 0.036(4) 0.003(3) 0.008(3) 0.007(3)
C8 0.036(4) 0.042(4) 0.039(4) -0.003(3) -0.015(3) 0.012(3)
C9 0.030(3) 0.025(3) 0.035(4) -0.005(3) -0.008(3) 0.001(3)
C10 0.018(3) 0.025(3) 0.031(4) 0.000(3) 0.000(2) 0.000(2)
C11 0.025(3) 0.033(4) 0.033(4) 0.014(3) 0.003(3) -0.002(3)
C12 0.030(4) 0.044(4) 0.041(5) 0.023(3) -0.004(3) -0.010(3)
C13 0.035(4) 0.085(6) 0.024(4) 0.007(4) 0.003(3) -0.005(4)
C14 0.032(4) 0.056(5) 0.035(5) -0.016(4) -0.007(3) 0.005(3)
C15 0.030(3) 0.038(4) 0.027(4) -0.003(3) -0.003(3) 0.007(3)
C16 0.015(3) 0.020(3) 0.033(4) 0.003(3) 0.007(2) -0.001(2)
C17 0.035(4) 0.027(3) 0.024(4) -0.003(3) -0.003(3) 0.004(3)
C18 0.032(3) 0.020(3) 0.028(4) -0.011(3) -0.002(3) 0.004(3)
C19 0.030(3) 0.019(3) 0.038(4) 0.004(3) -0.004(3) 0.003(3)
C20 0.049(4) 0.034(4) 0.022(4) -0.002(3) 0.000(3) 0.002(3)
C21 0.062(5) 0.030(4) 0.035(4) -0.012(3) 0.001(4) 0.009(3)
C22 0.065(5) 0.021(3) 0.046(5) -0.011(3) -0.012(4) -0.001(3)
C23 0.069(5) 0.033(4) 0.049(5) 0.004(4) -0.005(4) -0.011(4)
C24 0.053(5) 0.025(3) 0.034(4) -0.005(3) 0.003(3) 0.001(3)
C25 0.029(3) 0.036(4) 0.023(4) 0.005(3) 0.001(3) 0.006(3)
C26 0.046(4) 0.029(3) 0.027(4) 0.002(3) 0.011(3) 0.007(3)
C27 0.038(4) 0.036(4) 0.024(4) -0.007(3) -0.011(3) 0.004(3)
S4 0.0354(9) 0.0211(7) 0.0308(9) 0.0002(6) 0.0057(7) 0.0053(7)
S5 0.0256(8) 0.0401(9) 0.0387(10) 0.0105(8) 0.0041(7) -0.0050(7)
S6 0.0427(10) 0.0353(9) 0.0292(10) -0.0054(7) -0.0002(7) -0.0164(8)
N8 0.030(3) 0.015(2) 0.025(3) -0.010(2) 0.001(2) 0.005(2)
N9 0.025(3) 0.021(3) 0.030(3) 0.000(2) 0.003(2) 0.004(2)
N10 0.029(3) 0.048(3) 0.026(3) 0.002(3) 0.006(2) -0.015(3)
N11 0.031(3) 0.043(3) 0.023(3) 0.005(2) 0.003(2) -0.016(2)
N12 0.031(3) 0.022(3) 0.032(3) -0.011(2) 0.003(2) -0.010(2)
N13 0.024(3) 0.035(3) 0.021(3) -0.001(2) -0.004(2) -0.006(2)
N14 0.031(3) 0.021(3) 0.020(3) 0.001(2) -0.004(2) 0.003(2)
C28 0.018(3) 0.031(3) 0.026(4) 0.000(3) 0.000(2) 0.003(2)
C29 0.030(3) 0.027(3) 0.032(4) -0.006(3) -0.002(3) 0.002(3)
C30 0.028(4) 0.055(5) 0.029(4) -0.003(3) 0.000(3) 0.001(3)
C31 0.022(3) 0.078(6) 0.038(5) -0.003(4) 0.000(3) 0.011(4)
C32 0.037(4) 0.063(5) 0.043(5) 0.022(4) -0.003(3) -0.011(4)
C33 0.040(4) 0.041(4) 0.030(4) 0.007(3) -0.004(3) 0.001(3)
C34 0.021(3) 0.017(3) 0.023(3) -0.001(2) 0.004(2) -0.001(2)
C35 0.032(3) 0.020(3) 0.025(4) 0.005(2) -0.002(3) -0.007(3)
C36 0.033(3) 0.030(3) 0.019(3) 0.001(3) -0.004(3) 0.000(3)
C37 0.029(3) 0.029(3) 0.025(4) -0.007(3) 0.008(3) -0.016(3)
C38 0.022(3) 0.046(4) 0.028(4) -0.013(3) 0.001(3) 0.001(3)
C39 0.036(4) 0.033(4) 0.031(4) -0.005(3) -0.006(3) -0.003(3)
C40 0.042(4) 0.031(4) 0.029(4) 0.000(3) 0.001(3) -0.015(3)
C41 0.038(4) 0.036(4) 0.027(4) -0.009(3) 0.012(3) -0.011(3)
C42 0.024(3) 0.023(3) 0.026(3) 0.002(2) 0.007(3) -0.010(2)
C43 0.027(3) 0.030(3) 0.030(4) -0.002(3) 0.004(3) -0.011(3)
C44 0.040(4) 0.039(4) 0.038(4) 0.008(3) -0.006(3) -0.019(3)
C45 0.029(3) 0.030(3) 0.034(4) 0.003(3) 0.001(3) -0.005(3)
C46 0.028(3) 0.037(4) 0.023(4) -0.004(3) 0.001(3) -0.006(3)
C47 0.048(4) 0.025(3) 0.039(4) -0.003(3) 0.003(3) -0.008(3)
C48 0.052(5) 0.040(4) 0.049(5) 0.007(4) 0.001(4) -0.015(4)
C49 0.045(4) 0.023(3) 0.054(5) 0.002(3) -0.005(4) -0.004(3)
C50 0.037(4) 0.032(4) 0.045(5) -0.009(3) 0.004(3) -0.004(3)
C51 0.040(4) 0.030(3) 0.036(4) 0.003(3) 0.007(3) -0.001(3)
C52 0.024(3) 0.024(3) 0.032(4) 0.001(3) 0.003(3) 0.001(2)
C53 0.041(4) 0.032(4) 0.024(4) -0.003(3) 0.002(3) -0.008(3)
C54 0.040(4) 0.023(3) 0.023(4) 0.000(3) -0.007(3) -0.007(3)
N15 0.024(3) 0.024(3) 0.032(3) 0.000(2) -0.003(2) 0.003(2)
C55 0.034(4) 0.023(3) 0.032(4) -0.001(3) 0.001(3) 0.000(3)
C56 0.040(4) 0.019(3) 0.066(5) 0.001(3) -0.010(4) 0.004(3)
C57 0.023(3) 0.023(3) 0.042(4) 0.007(3) -0.009(3) 0.004(2)
C58 0.035(4) 0.053(4) 0.032(4) -0.006(3) -0.011(3) 0.001(3)
C59 0.031(3) 0.028(3) 0.034(4) 0.000(3) 0.009(3) 0.000(3)
C60 0.041(4) 0.042(4) 0.034(4) 0.005(3) 0.004(3) 0.008(3)
C61 0.022(3) 0.032(3) 0.034(4) 0.005(3) 0.004(3) 0.001(3)
C62 0.030(4) 0.029(3) 0.048(5) 0.003(3) 0.008(3) -0.001(3)
N16 0.037(3) 0.042(3) 0.061(5) 0.003(3) 0.016(3) 0.005(3)
C63 0.027(4) 0.031(4) 0.073(6) 0.001(3) 0.010(3) 0.007(3)
C64 0.037(4) 0.047(5) 0.101(8) -0.019(5) 0.013(4) 0.005(4)
C65 0.052(5) 0.063(6) 0.075(7) 0.016(5) 0.010(5) 0.011(4)
C66 0.075(6) 0.044(5) 0.094(8) 0.027(5) 0.015(5) 0.016(4)
C67 0.047(5) 0.055(5) 0.063(6) 0.000(4) 0.020(4) 0.000(4)
C68 0.043(4) 0.069(6) 0.048(5) 0.006(4) 0.017(4) -0.016(4)
C69 0.041(4) 0.043(4) 0.030(4) 0.005(3) 0.009(3) 0.004(3)
C70 0.044(5) 0.066(6) 0.052(5) 0.007(4) 0.008(4) -0.002(4)
C71 0.022(3) 0.022(3) 0.012(2) -0.005(2) 0.003(2) -0.009(2)
O1 0.020(2) 0.026(2) 0.028(3) 0.0023(18) 0.0013(17) -0.0022(17)
O2 0.026(2) 0.018(2) 0.043(3) -0.0071(19) -0.011(2) 0.0036(18)
O3 0.060(3) 0.014(2) 0.028(2) 0.0011(18) -0.015(2) -0.009(2)

loop_
_atom_type_symbol
_atom_type_description
_atom_type_scat_dispersion_real
_atom_type_scat_dispersion_imag
_atom_type_scat_source
C C 0.0033 0.0016 'International Tables Vol C Tables 4.2.6.8 and 6.1.1.4'
H H 0.0000 0.0000 'International Tables Vol C Tables 4.2.6.8 and 6.1.1.4'
N N 0.0061 0.0033 'International Tables Vol C Tables 4.2.6.8 and 6.1.1.4'
O O 0.0106 0.0060 'International Tables Vol C Tables 4.2.6.8 and 6.1.1.4'
S S 0.1246 0.1234 'International Tables Vol C Tables 4.2.6.8 and 6.1.1.4'

loop_
_geom_angle_atom_site_label_1
_geom_angle_atom_site_label_2
_geom_angle_atom_site_label_3
_geom_angle
C7 N1 C1 131.0(5)
C7 N2 C8 123.6(5)
C16 N3 C10 129.4(5)
C16 N4 C17 124.7(5)
C25 N5 C19 129.2(5)
C25 N6 C26 125.2(5)
C9 N7 C27 111.7(5)
C9 N7 C18 112.8(5)
C27 N7 C18 109.2(5)
C2 C1 C6 119.6(6)
C2 C1 N1 124.0(5)
C6 C1 N1 116.1(5)
C1 C2 C3 119.8(6)
C4 C3 C2 120.1(6)
C3 C4 C5 120.2(6)
C4 C5 C6 119.9(6)
C5 C6 C1 120.4(6)
N2 C7 N1 113.3(5)
N2 C7 S1 123.1(5)
N1 C7 S1 123.6(5)
N2 C8 C9 110.3(5)
N7 C9 C8 111.8(5)
C15 C10 C11 120.8(6)
C15 C10 N3 116.6(5)
C11 C10 N3 122.5(6)
C10 C11 C12 118.2(7)
C13 C12 C11 121.3(7)
C12 C13 C14 118.4(7)
C15 C14 C13 120.4(7)
C14 C15 C10 120.4(7)
N4 C16 N3 113.4(5)
N4 C16 S2 121.3(5)
N3 C16 S2 125.4(5)
N4 C17 C18 110.8(5)
N7 C18 C17 113.8(5)
C24 C19 C20 119.3(6)
C24 C19 N5 122.3(6)
C20 C19 N5 118.4(6)
C19 C20 C21 121.0(7)
C22 C21 C20 119.0(7)
C23 C22 C21 120.6(6)
C22 C23 C24 119.9(7)
C19 C24 C23 120.2(7)
N6 C25 N5 113.7(5)
N6 C25 S3 122.9(5)
N5 C25 S3 123.4(5)
N6 C26 C27 112.0(5)
N7 C27 C26 111.0(5)
C34 N8 C28 129.9(5)
C34 N9 C35 124.2(5)
C43 N10 C37 130.1(5)
C43 N11 C44 123.5(5)
C52 N12 C46 128.1(5)
C52 N13 C53 124.6(5)
C45 N14 C36 114.2(5)
C45 N14 C54 111.7(5)
C36 N14 C54 110.7(5)
C33 C28 C29 118.7(6)
C33 C28 N8 117.2(6)
C29 C28 N8 124.0(6)
C30 C29 C28 120.4(6)
C31 C30 C29 119.9(7)
C32 C31 C30 120.6(7)
C31 C32 C33 119.9(7)
C32 C33 C28 120.3(7)
N9 C34 N8 112.3(5)
N9 C34 S4 122.3(4)
N8 C34 S4 125.4(4)
N9 C35 C36 110.7(5)
N14 C36 C35 113.2(5)
C38 C37 C42 118.8(6)
C38 C37 N10 117.1(6)
C42 C37 N10 123.7(6)
C37 C38 C39 121.0(6)
C40 C39 C38 119.4(6)
C39 C40 C41 120.7(7)
C40 C41 C42 120.5(6)
C41 C42 C37 119.6(6)
N11 C43 N10 112.7(5)
N11 C43 S5 123.5(5)
N10 C43 S5 123.7(5)
N11 C44 C45 110.4(5)
N14 C45 C44 112.7(5)
C47 C46 C51 119.3(6)
C47 C46 N12 118.5(6)
C51 C46 N12 122.1(6)
C46 C47 C48 120.7(7)
C49 C48 C47 120.1(8)
C48 C49 C50 118.8(7)
C51 C50 C49 121.7(7)
C50 C51 C46 119.5(7)
N13 C52 N12 112.9(5)
N13 C52 S6 122.4(5)
N12 C52 S6 124.7(5)
N13 C53 C54 111.8(6)
N14 C54 C53 112.2(5)
C59 N15 C57 106.2(5)
C59 N15 C61 111.9(5)
C57 N15 C61 110.4(5)
C59 N15 C55 112.1(5)
C57 N15 C55 110.7(4)
C61 N15 C55 105.6(4)
C56 C55 N15 114.8(5)
C58 C57 N15 115.8(5)
N15 C59 C60 115.6(5)
C62 C61 N15 115.4(5)
C65 N16 C67 106.3(6)
C65 N16 C63 111.1(6)
C67 N16 C63 111.7(6)
C65 N16 C69 112.4(7)
C67 N16 C69 109.5(5)
C63 N16 C69 105.9(5)
C64 C63 N16 117.2(6)
N16 C65 C66 116.1(7)
N16 C67 C68 113.2(6)
C70 C69 N16 117.4(6)
O3 C71 O1 120.2(5)
O3 C71 O2 119.1(5)
O1 C71 O2 120.7(5)

loop_
_geom_bond_atom_site_label_1
_geom_bond_atom_site_label_2
_geom_bond_distance
S1 C7 1.682(6)
S2 C16 1.697(6)
S3 C25 1.686(6)
N1 C7 1.361(8)
N1 C1 1.418(8)
N2 C7 1.341(8)
N2 C8 1.459(8)
N3 C16 1.356(7)
N3 C10 1.427(8)
N4 C16 1.337(8)
N4 C17 1.454(7)
N5 C25 1.361(8)
N5 C19 1.421(7)
N6 C25 1.335(8)
N6 C26 1.447(8)
N7 C9 1.461(8)
N7 C27 1.478(8)
N7 C18 1.478(7)
C1 C2 1.374(8)
C1 C6 1.407(8)
C2 C3 1.412(9)
C3 C4 1.383(9)
C4 C5 1.385(9)
C5 C6 1.388(9)
C8 C9 1.529(9)
C10 C15 1.380(9)
C10 C11 1.383(8)
C11 C12 1.392(10)
C12 C13 1.389(11)
C13 C14 1.398(11)
C14 C15 1.362(9)
C17 C18 1.500(8)
C19 C24 1.379(9)
C19 C20 1.388(9)
C20 C21 1.395(9)
C21 C22 1.393(10)
C22 C23 1.369(11)
C23 C24 1.408(10)
C26 C27 1.522(9)
S4 C34 1.685(6)
S5 C43 1.679(6)
S6 C52 1.675(6)
N8 C34 1.362(7)
N8 C28 1.400(8)
N9 C34 1.357(7)
N9 C35 1.450(7)
N10 C43 1.376(8)
N10 C37 1.420(8)
N11 C43 1.325(8)
N11 C44 1.467(8)
N12 C52 1.361(8)
N12 C46 1.409(8)
N13 C52 1.358(7)
N13 C53 1.463(8)
N14 C45 1.464(8)
N14 C36 1.472(7)
N14 C54 1.476(8)
C28 C33 1.395(9)
C28 C29 1.398(8)
C29 C30 1.383(9)
C30 C31 1.377(11)
C31 C32 1.376(11)
C32 C33 1.388(10)
C35 C36 1.518(8)
C37 C38 1.388(9)
C37 C42 1.397(8)
C38 C39 1.389(9)
C39 C40 1.368(9)
C40 C41 1.375(9)
C41 C42 1.386(9)
C44 C45 1.521(8)
C46 C47 1.371(9)
C46 C51 1.393(9)
C47 C48 1.409(9)
C48 C49 1.369(11)
C49 C50 1.385(10)
C50 C51 1.381(9)
C53 C54 1.493(9)
N15 C59 1.501(8)
N15 C57 1.514(7)
N15 C61 1.521(7)
N15 C55 1.525(7)
C55 C56 1.516(9)
C57 C58 1.500(9)
C59 C60 1.539(9)
C61 C62 1.498(8)
N16 C65 1.468(10)
N16 C67 1.515(9)
N16 C63 1.526(9)
N16 C69 1.528(9)
C63 C64 1.514(10)
C65 C66 1.530(12)
C67 C68 1.544(11)
C69 C70 1.523(10)
C71 O3 1.272(6)
C71 O1 1.276(6)
C71 O2 1.286(7)

loop_
_geom_hbond_atom_site_label_D
_geom_hbond_atom_site_label_H
_geom_hbond_atom_site_label_A
_geom_hbond_distance_DH
_geom_hbond_distance_HA
_geom_hbond_distance_DA
_geom_hbond_angle_DHA
N1 H901 O1 0.88 2.21 3.027(6) 155.1
N1 H901 O3 0.88 2.61 3.407(7) 150.6
N2 H902 O1 0.88 2.20 3.001(6) 152.0
N3 H903 O1 0.88 2.10 2.882(6) 147.2
N3 H903 O2 0.88 2.59 3.403(6) 155.0
N4 H904 O1 0.88 2.26 3.012(6) 142.8
N5 H905 O3 0.88 1.96 2.832(6) 169.8
N6 H906 O1 0.88 2.20 3.016(7) 153.5
N8 H908 O2 0.88 2.07 2.873(6) 151.3
N8 H908 O1 0.88 2.60 3.413(6) 153.1
N9 H909 O2 0.88 2.17 2.927(6) 143.7
N10 H910 O2 0.88 2.28 3.070(7) 150.0
N10 H910 O3 0.88 2.44 3.257(8) 154.3
N11 H911 O2 0.88 2.18 3.006(6) 155.7
N12 H912 O3 0.88 2.00 2.824(6) 155.4
N13 H913 O2 0.88 2.09 2.945(7) 163.2
